data_7049813
loop_
_publ_author_name
'Wu, Tao'
'Zhai, Yuan-Qi'
'Deng, Yi-Fei'
'Chen, Wei-Peng'
'Zhang, Tao'
'Zheng, Yan-Zhen'

_publ_section_title
;
 Correlating magnetic anisotropy with the subtle coordination geometry
 variation of a series of cobalt(ii)-sulfonamide complexes.
;
_journal_issue 41
_journal_name_full 'Dalton transactions (Cambridge, England : 2003)'
_journal_page_first 15419
_journal_page_last 15426
_journal_paper_doi 10.1039/c9dt01296f
_journal_volume 48
_journal_year 2019
_chemical_formula_moiety 'C30 H40 Co N4 O4 S2'
_chemical_formula_sum 'C30 H40 Co N4 O4 S2'
_chemical_formula_weight 643.71
_space_group_crystal_system monoclinic
_space_group_IT_number 15
_space_group_name_Hall '-C 2yc'
_space_group_name_H-M_alt 'C 1 2/c 1'
_symmetry_space_group_name_Hall '-C 2yc'
_symmetry_space_group_name_H-M 'C 1 2/c 1'
_atom_sites_solution_hydrogens mixed
_atom_sites_solution_primary direct
_audit_creation_date 2019-04-17
_audit_creation_method
;
Olex2 1.2
(compiled 2018.05.29 svn.r3508 for OlexSys, GUI svn.r5506)
;
_audit_update_record
;
2019-04-23 deposited with the CCDC.    2019-04-24 downloaded from the CCDC.
;
_cell_angle_alpha 90
_cell_angle_beta 102.255(3)
_cell_angle_gamma 90
_cell_formula_units_Z 4
_cell_length_a 26.3121(9)
_cell_length_b 6.7700(2)
_cell_length_c 16.7692(7)
_cell_measurement_reflns_used 5762
_cell_measurement_temperature 150.00(10)
_cell_measurement_theta_max 71.3110
_cell_measurement_theta_min 5.7770
_cell_volume 2919.08(18)
_computing_cell_refinement 'CrysAlisPro 1.171.39.9d (Rigaku OD, 2015)'
_computing_data_collection 'CrysAlisPro 1.171.39.9d (Rigaku OD, 2015)'
_computing_data_reduction 'CrysAlisPro 1.171.39.9d (Rigaku OD, 2015)'
_computing_molecular_graphics 'Olex2 (Dolomanov et al., 2009)'
_computing_publication_material 'Olex2 (Dolomanov et al., 2009)'
_computing_structure_refinement 'XL (Sheldrick, 2008)'
_computing_structure_solution 'ShelXS (Sheldrick, 2008)'
_diffrn_ambient_environment N~2~
_diffrn_ambient_temperature 150.00(10)
_diffrn_detector 'CCD plate'
_diffrn_measured_fraction_theta_full 0.995
_diffrn_measured_fraction_theta_max 0.972
_diffrn_measurement_details
;
List of Runs (angles in degrees, time in seconds):

  # Type    Start    End  Width  t~exp~   \w     \q     \k     \f   Frames
#--------------------------------------------------------------------------
  1  \w    -33.00  18.00   0.50    0.50    --    0.00 -38.00  30.00  102
  2  \w      0.00 114.00   0.50    1.20    --   88.40 -61.00 150.00  228
  3  \w     82.00 176.00   0.50    1.20    --   88.40   0.00 -60.00  188
  4  \w     76.00 113.00   0.50    1.20    --   88.40 -15.00-120.00   74
  5  \w     41.00 121.00   0.50    1.20    --   88.40 -82.00-120.00  160
  6  \w     42.00 114.00   0.50    1.20    --   88.40 -61.00-120.00  144
  7  \w     34.00 116.00   0.50    1.20    --   88.40 -82.00  30.00  164
  8  \w     21.00 106.00   0.50    1.20    --   88.40 -82.00 150.00  170
  9  \w     -1.00  24.00   0.50    1.20    --   88.40 -82.00  30.00   50
 10  \w      0.00 103.00   0.50    1.20    --   88.40 -61.00  30.00  206
 11  \w      1.00  27.00   0.50    1.20    --   88.40 -82.00-120.00   52
 12  \w      1.00  31.00   0.50    1.20    --   88.40 -61.00-120.00   60
 13  \w     -1.00  70.00   0.50    1.20    --   88.40 -15.00-120.00  142
 14  \w      0.00  68.00   0.50    1.20    --   88.40   0.00 -60.00  136
 15  \w    -32.00  39.00   0.50    0.50    --    0.00  82.00-150.00  142
 16  \w    -89.00 -57.00   0.50    0.50    --    0.00 -38.00  30.00   64
;
_diffrn_measurement_device 'four-circle diffractometer'
_diffrn_measurement_device_type 'XtaLAB Pro: Kappa single'
_diffrn_measurement_method '\w scans'
_diffrn_orient_matrix_type 'CrysAlisPro convention (1999,Acta A55,543-557)'
_diffrn_orient_matrix_UB_11 0.1104704000
_diffrn_orient_matrix_UB_12 -0.0495395000
_diffrn_orient_matrix_UB_13 -0.0516910000
_diffrn_orient_matrix_UB_21 -0.0370090000
_diffrn_orient_matrix_UB_22 -0.1071263000
_diffrn_orient_matrix_UB_23 0.0323934000
_diffrn_orient_matrix_UB_31 -0.0433159000
_diffrn_orient_matrix_UB_32 0.0207102000
_diffrn_orient_matrix_UB_33 -0.0715313000
_diffrn_radiation_monochromator graphite
_diffrn_radiation_probe x-ray
_diffrn_radiation_type CuK\a
_diffrn_radiation_wavelength 1.54178
_diffrn_reflns_av_R_equivalents 0.0383
_diffrn_reflns_av_unetI/netI 0.0342
_diffrn_reflns_Laue_measured_fraction_full 0.995
_diffrn_reflns_Laue_measured_fraction_max 0.972
_diffrn_reflns_limit_h_max 31
_diffrn_reflns_limit_h_min -32
_diffrn_reflns_limit_k_max 7
_diffrn_reflns_limit_k_min -8
_diffrn_reflns_limit_l_max 20
_diffrn_reflns_limit_l_min -15
_diffrn_reflns_number 11845
_diffrn_reflns_point_group_measured_fraction_full 0.995
_diffrn_reflns_point_group_measured_fraction_max 0.972
_diffrn_reflns_theta_full 67.679
_diffrn_reflns_theta_max 71.436
_diffrn_reflns_theta_min 5.399
_diffrn_source 'fine-focus sealed X-ray tube'
_diffrn_source_type 'Enhance (Cu) X-ray Source'
_exptl_absorpt_coefficient_mu 6.299
_exptl_absorpt_correction_T_max 1.00000
_exptl_absorpt_correction_T_min 0.70266
_exptl_absorpt_correction_type multi-scan
_exptl_absorpt_process_details
;
CrysAlisPro 1.171.39.9d (Rigaku Oxford Diffraction, 2015)
Empirical absorption correction using spherical harmonics,
 implemented in SCALE3 ABSPACK scaling algorithm.
;
_exptl_crystal_colour 'clear light blue'
_exptl_crystal_colour_lustre clear
_exptl_crystal_colour_modifier light
_exptl_crystal_colour_primary blue
_exptl_crystal_density_diffrn 1.465
_exptl_crystal_description block
_exptl_crystal_F_000 1356
_exptl_crystal_size_max 0.2
_exptl_crystal_size_mid 0.15
_exptl_crystal_size_min 0.1
_refine_diff_density_max 0.723
_refine_diff_density_min -0.467
_refine_diff_density_rms 0.089
_refine_ls_extinction_method none
_refine_ls_goodness_of_fit_ref 1.044
_refine_ls_hydrogen_treatment constr
_refine_ls_matrix_type full
_refine_ls_number_parameters 188
_refine_ls_number_reflns 2778
_refine_ls_number_restraints 0
_refine_ls_restrained_S_all 1.044
_refine_ls_R_factor_all 0.0466
_refine_ls_R_factor_gt 0.0457
_refine_ls_shift/su_max 0.000
_refine_ls_shift/su_mean 0.000
_refine_ls_structure_factor_coef Fsqd
_refine_ls_weighting_details 'w=1/[\s^2^(Fo^2^)+(0.0944P)^2^+3.1225P] where P=(Fo^2^+2Fc^2^)/3'
_refine_ls_weighting_scheme calc
_refine_ls_wR_factor_gt 0.1310
_refine_ls_wR_factor_ref 0.1322
_reflns_Friedel_coverage 0.000
_reflns_number_gt 2701
_reflns_number_total 2778
_reflns_threshold_expression 'I > 2\s(I)'
_cod_data_source_file c9dt01296f2.cif
_cod_data_source_block compound_3
_cod_depositor_comments 'Adding full bibliography for 7049812--7049815.cif.'
_cod_database_code 7049813
_shelx_shelxl_version_number 2014/7
_shelx_space_group_comment
;
The symmetry employed for this shelxl refinement is uniquely defined
by the following loop, which should always be used as a source of
symmetry information in preference to the above space-group names.
They are only intended as comments.
;
_shelx_estimated_absorpt_t_max 0.572
_shelx_estimated_absorpt_t_min 0.366
_reflns_odcompleteness_completeness 98.44
_reflns_odcompleteness_iscentric 1
_reflns_odcompleteness_theta 64.99
_olex2_refinement_description
;
1. Fixed Uiso
 At 1.2 times of:
  All C(H) groups, All C(H,H) groups, All C(H,H,H,H,H,H) groups
 At 1.5 times of:
  All C(H,H,H) groups
2.a Riding coordinates:
 C65(H65A,H65B,H65C,H65D,H65E,H65F)
2.b Secondary CH2 refined with riding coordinates:
 C19(H19A,H19B)
2.c Aromatic/amide H refined with riding coordinates:
 C20(H20), C30(H30), C42(H42), C47(H47), C51(H51), C59(H59)
2.d Idealised Me refined as rotating group:
 C24(H24A,H24B,H24C), C34(H34A,H34B,H34C)
;
_olex2_submission_special_instructions 'No special instructions were received'
_oxdiff_exptl_absorpt_empirical_details
;
Empirical correction (ABSPACK) includes:
- Absorption correction using spherical harmonics
- Frame scaling
- Detector area scaling
;
_oxdiff_exptl_absorpt_empirical_full_max 1.736
_oxdiff_exptl_absorpt_empirical_full_min 0.771

loop_
_space_group_symop_operation_xyz
'x, y, z'
'-x, y, -z+1/2'
'x+1/2, y+1/2, z'
'-x+1/2, y+1/2, -z+1/2'
'-x, -y, -z'
'x, -y, z-1/2'
'-x+1/2, -y+1/2, -z'
'x+1/2, -y+1/2, z-1/2'

loop_
_atom_site_label
_atom_site_type_symbol
_atom_site_fract_x
_atom_site_fract_y
_atom_site_fract_z
_atom_site_U_iso_or_equiv
_atom_site_adp_type
_atom_site_occupancy
_atom_site_site_symmetry_order
_atom_site_calc_flag
_atom_site_refinement_flags_posn
_atom_site_refinement_flags_adp
_atom_site_refinement_flags_occupancy
Co1 Co 0.0000 0.17365(7) 0.2500 0.02122(19) Uani 1 2 d S T P
S1 S 0.09788(2) 0.45654(8) 0.26928(3) 0.02293(19) Uani 1 1 d . . .
O3 O 0.08289(7) 0.4455(3) 0.18144(11) 0.0290(4) Uani 1 1 d . . .
O4 O 0.09279(7) 0.6490(2) 0.30374(12) 0.0308(4) Uani 1 1 d . . .
N1 N 0.01375(8) 0.0019(3) 0.35188(12) 0.0239(4) Uani 1 1 d . . .
N2 N 0.06605(8) 0.2906(3) 0.30441(13) 0.0250(4) Uani 1 1 d . . .
C7 C 0.05437(9) 0.0632(4) 0.40940(14) 0.0236(5) Uani 1 1 d . . .
C13 C 0.19918(10) 0.4799(4) 0.36523(16) 0.0280(5) Uani 1 1 d . . .
C19 C 0.08076(10) 0.2507(4) 0.39157(15) 0.0270(5) Uani 1 1 d . . .
H19A H 0.0702 0.3597 0.4219 0.032 Uiso 1 1 calc R . .
H19B H 0.1182 0.2362 0.4080 0.032 Uiso 1 1 calc R . .
C20 C -0.01059(11) -0.1675(3) 0.36354(16) 0.0260(5) Uani 1 1 d . . .
H20 H -0.0382 -0.2109 0.3231 0.031 Uiso 1 1 calc R . .
C24 C 0.18807(13) 0.6744(4) 0.4027(2) 0.0422(8) Uani 1 1 d . . .
H24A H 0.2180 0.7140 0.4430 0.063 Uiso 1 1 calc GR . .
H24B H 0.1588 0.6592 0.4279 0.063 Uiso 1 1 calc GR . .
H24C H 0.1804 0.7734 0.3608 0.063 Uiso 1 1 calc GR . .
C26 C 0.16425(9) 0.3795(4) 0.30220(15) 0.0247(5) Uani 1 1 d . . .
C30 C 0.07098(11) -0.0424(4) 0.48126(16) 0.0306(6) Uani 1 1 d . . .
H30 H 0.0989 0.0028 0.5208 0.037 Uiso 1 1 calc R . .
C32 C 0.17943(10) 0.2008(4) 0.27040(16) 0.0274(5) Uani 1 1 d . . .
C34 C 0.14481(11) 0.0828(4) 0.20372(19) 0.0402(7) Uani 1 1 d . . .
H34A H 0.1627 -0.0347 0.1931 0.060 Uiso 1 1 calc GR . .
H34B H 0.1363 0.1610 0.1549 0.060 Uiso 1 1 calc GR . .
H34C H 0.1134 0.0473 0.2208 0.060 Uiso 1 1 calc GR . .
C42 C 0.24725(10) 0.3926(4) 0.39600(16) 0.0322(6) Uani 1 1 d . . .
H42 H 0.2700 0.4559 0.4383 0.039 Uiso 1 1 calc R . .
C47 C 0.22861(10) 0.1254(4) 0.30260(16) 0.0306(6) Uani 1 1 d . . .
H47 H 0.2390 0.0101 0.2805 0.037 Uiso 1 1 calc R . .
C51 C 0.00425(11) -0.2782(4) 0.43354(17) 0.0313(6) Uani 1 1 d . . .
H51 H -0.0134 -0.3939 0.4404 0.038 Uiso 1 1 calc R . .
C52 C 0.26285(10) 0.2164(4) 0.36677(17) 0.0306(6) Uani 1 1 d . . .
C59 C 0.04564(12) -0.2155(4) 0.49348(17) 0.0329(6) Uani 1 1 d . . .
H59 H 0.0563 -0.2883 0.5411 0.040 Uiso 1 1 calc R . .
C65 C 0.31438(11) 0.1236(5) 0.40333(19) 0.0390(6) Uani 1 1 d . . .
H65A H 0.3250 0.1593 0.4597 0.047 Uiso 1 1 d R . .
H65B H 0.3118 -0.0169 0.3989 0.047 Uiso 1 1 d R . .
H65C H 0.3402 0.1686 0.3748 0.047 Uiso 1 1 d R . .
H65D H 0.3374 0.2214 0.4339 0.047 Uiso 1 1 d R . .
H65E H 0.3088 0.0156 0.4409 0.047 Uiso 1 1 d R . .
H65F H 0.3298 0.0661 0.3604 0.047 Uiso 1 1 d R . .

loop_
_atom_site_aniso_label
_atom_site_aniso_U_11
_atom_site_aniso_U_22
_atom_site_aniso_U_33
_atom_site_aniso_U_23
_atom_site_aniso_U_13
_atom_site_aniso_U_12
Co1 0.0226(3) 0.0187(3) 0.0200(3) 0.000 -0.0010(2) 0.000
S1 0.0240(3) 0.0188(3) 0.0238(3) 0.0021(2) 0.0002(2) -0.00054(19)
O3 0.0312(9) 0.0269(9) 0.0268(9) 0.0046(7) 0.0015(7) 0.0007(7)
O4 0.0334(10) 0.0189(8) 0.0374(11) -0.0014(7) 0.0013(8) 0.0011(7)
N1 0.0278(10) 0.0194(9) 0.0224(10) -0.0015(8) 0.0009(8) 0.0000(8)
N2 0.0263(10) 0.0227(9) 0.0237(11) 0.0018(8) 0.0001(8) -0.0033(8)
C7 0.0272(12) 0.0216(11) 0.0208(11) -0.0009(9) 0.0023(9) -0.0003(9)
C13 0.0302(13) 0.0262(12) 0.0259(12) -0.0003(10) 0.0023(10) -0.0046(10)
C19 0.0317(13) 0.0250(12) 0.0210(12) -0.0009(10) -0.0021(9) -0.0065(10)
C20 0.0305(13) 0.0198(12) 0.0251(13) -0.0017(9) -0.0001(10) -0.0039(9)
C24 0.0422(17) 0.0326(16) 0.0441(18) -0.0117(12) -0.0083(14) -0.0005(11)
C26 0.0243(12) 0.0228(11) 0.0256(12) 0.0019(10) 0.0020(9) -0.0016(9)
C30 0.0336(13) 0.0294(13) 0.0247(13) 0.0010(10) -0.0031(10) -0.0034(10)
C32 0.0275(13) 0.0262(12) 0.0266(13) -0.0022(10) 0.0014(10) -0.0014(10)
C34 0.0365(15) 0.0334(15) 0.0450(17) -0.0155(13) -0.0045(12) 0.0048(12)
C42 0.0277(13) 0.0370(14) 0.0280(13) -0.0021(11) -0.0028(10) -0.0054(11)
C47 0.0312(14) 0.0288(13) 0.0310(14) 0.0004(10) 0.0049(11) 0.0027(10)
C51 0.0404(15) 0.0206(11) 0.0315(14) 0.0018(10) 0.0048(11) -0.0041(10)
C52 0.0260(13) 0.0352(13) 0.0294(14) 0.0053(11) 0.0032(10) -0.0008(10)
C59 0.0437(15) 0.0272(12) 0.0249(13) 0.0057(10) 0.0006(11) 0.0002(11)
C65 0.0326(14) 0.0444(16) 0.0365(16) 0.0049(13) -0.0005(12) 0.0049(13)

loop_
_atom_type_symbol
_atom_type_description
_atom_type_scat_dispersion_real
_atom_type_scat_dispersion_imag
_atom_type_scat_source
C C 0.0181 0.0091 'International Tables Vol C Tables 4.2.6.8 and 6.1.1.4'
H H 0.0000 0.0000 'International Tables Vol C Tables 4.2.6.8 and 6.1.1.4'
Co Co -2.3653 3.6143 'International Tables Vol C Tables 4.2.6.8 and 6.1.1.4'
N N 0.0311 0.0180 'International Tables Vol C Tables 4.2.6.8 and 6.1.1.4'
O O 0.0492 0.0322 'International Tables Vol C Tables 4.2.6.8 and 6.1.1.4'
S S 0.3331 0.5567 'International Tables Vol C Tables 4.2.6.8 and 6.1.1.4'

loop_
_geom_angle_atom_site_label_1
_geom_angle_atom_site_label_2
_geom_angle_atom_site_label_3
_geom_angle
_geom_angle_site_symmetry_1
_geom_angle_site_symmetry_3
N1 Co1 N1 110.28(11) . 2
N2 Co1 N1 81.79(8) 2 2
N2 Co1 N1 127.35(9) 2 .
N2 Co1 N1 81.79(8) . .
N2 Co1 N1 127.34(9) . 2
N2 Co1 N2 132.12(13) 2 .
O3 S1 N2 106.89(11) . .
O3 S1 C26 109.64(11) . .
O4 S1 O3 115.27(11) . .
O4 S1 N2 112.92(11) . .
O4 S1 C26 107.85(11) . .
N2 S1 C26 103.64(11) . .
C7 N1 Co1 113.49(16) . .
C7 N1 C20 119.2(2) . .
C20 N1 Co1 127.07(17) . .
S1 N2 Co1 126.97(12) . .
C19 N2 Co1 114.51(15) . .
C19 N2 S1 117.07(16) . .
N1 C7 C19 116.6(2) . .
N1 C7 C30 121.3(2) . .
C30 C7 C19 122.1(2) . .
C26 C13 C24 125.1(2) . .
C42 C13 C24 117.1(2) . .
C42 C13 C26 117.8(2) . .
N2 C19 C7 108.66(19) . .
N2 C19 H19A 110.0 . .
N2 C19 H19B 110.0 . .
C7 C19 H19A 110.0 . .
C7 C19 H19B 110.0 . .
H19A C19 H19B 108.3 . .
N1 C20 H20 119.0 . .
N1 C20 C51 122.0(2) . .
C51 C20 H20 119.0 . .
C13 C24 H24A 109.5 . .
C13 C24 H24B 109.5 . .
C13 C24 H24C 109.5 . .
H24A C24 H24B 109.5 . .
H24A C24 H24C 109.5 . .
H24B C24 H24C 109.5 . .
C13 C26 S1 121.6(2) . .
C32 C26 S1 117.88(19) . .
C32 C26 C13 120.1(2) . .
C7 C30 H30 120.3 . .
C59 C30 C7 119.4(2) . .
C59 C30 H30 120.3 . .
C26 C32 C34 123.8(2) . .
C47 C32 C26 118.8(2) . .
C47 C32 C34 117.3(2) . .
C32 C34 H34A 109.5 . .
C32 C34 H34B 109.5 . .
C32 C34 H34C 109.5 . .
H34A C34 H34B 109.5 . .
H34A C34 H34C 109.5 . .
H34B C34 H34C 109.5 . .
C13 C42 H42 118.4 . .
C52 C42 C13 123.3(2) . .
C52 C42 H42 118.4 . .
C32 C47 H47 118.8 . .
C32 C47 C52 122.3(3) . .
C52 C47 H47 118.8 . .
C20 C51 H51 120.3 . .
C20 C51 C59 119.3(2) . .
C59 C51 H51 120.3 . .
C42 C52 C47 117.6(2) . .
C42 C52 C65 121.7(3) . .
C47 C52 C65 120.7(3) . .
C30 C59 H59 120.6 . .
C51 C59 C30 118.8(2) . .
C51 C59 H59 120.6 . .
C52 C65 H65A 110.3 . .
C52 C65 H65B 109.9 . .
C52 C65 H65C 109.8 . .
C52 C65 H65D 109.9 . .
C52 C65 H65E 108.9 . .
C52 C65 H65F 110.2 . .
H65A C65 H65B 109.2 . .
H65A C65 H65C 108.7 . .
H65A C65 H65D 44.4 . .
H65A C65 H65E 67.2 . .
H65A C65 H65F 138.2 . .
H65B C65 H65C 108.9 . .
H65B C65 H65D 138.5 . .
H65B C65 H65E 45.6 . .
H65B C65 H65F 65.2 . .
H65C C65 H65D 67.4 . .
H65C C65 H65E 139.7 . .
H65C C65 H65F 46.5 . .
H65D C65 H65E 109.1 . .
H65D C65 H65F 110.6 . .
H65E C65 H65F 108.2 . .

loop_
_geom_bond_atom_site_label_1
_geom_bond_atom_site_label_2
_geom_bond_distance
_geom_bond_site_symmetry_2
Co1 N1 2.035(2) 2
Co1 N1 2.035(2) .
Co1 N2 1.951(2) .
Co1 N2 1.951(2) 2
S1 O3 1.4438(18) .
S1 O4 1.4431(18) .
S1 N2 1.587(2) .
S1 C26 1.794(2) .
N1 C7 1.344(3) .
N1 C20 1.348(3) .
N2 C19 1.456(3) .
C7 C19 1.507(3) .
C7 C30 1.389(4) .
C13 C24 1.514(4) .
C13 C26 1.418(3) .
C13 C42 1.392(4) .
C19 H19A 0.9700 .
C19 H19B 0.9700 .
C20 H20 0.9300 .
C20 C51 1.378(4) .
C24 H24A 0.9600 .
C24 H24B 0.9600 .
C24 H24C 0.9600 .
C26 C32 1.413(4) .
C30 H30 0.9300 .
C30 C59 1.385(4) .
C32 C34 1.512(4) .
C32 C47 1.389(4) .
C34 H34A 0.9600 .
C34 H34B 0.9600 .
C34 H34C 0.9600 .
C42 H42 0.9300 .
C42 C52 1.385(4) .
C47 H47 0.9300 .
C47 C52 1.392(4) .
C51 H51 0.9300 .
C51 C59 1.383(4) .
C52 C65 1.502(4) .
C59 H59 0.9300 .
C65 H65A 0.9572 .
C65 H65B 0.9557 .
C65 H65C 0.9606 .
C65 H65D 0.9669 .
C65 H65E 0.9966 .
C65 H65F 0.9792 .

loop_
_geom_torsion_atom_site_label_1
_geom_torsion_atom_site_label_2
_geom_torsion_atom_site_label_3
_geom_torsion_atom_site_label_4
_geom_torsion
Co1 N1 C7 C19 3.1(3)
Co1 N1 C7 C30 -176.7(2)
Co1 N1 C20 C51 175.9(2)
Co1 N2 C19 C7 24.6(3)
S1 N2 C19 C7 -168.17(17)
S1 C26 C32 C34 6.9(4)
S1 C26 C32 C47 -171.9(2)
O3 S1 N2 Co1 -24.40(18)
O3 S1 N2 C19 170.15(18)
O3 S1 C26 C13 138.7(2)
O3 S1 C26 C32 -48.8(2)
O4 S1 N2 Co1 103.38(16)
O4 S1 N2 C19 -62.1(2)
O4 S1 C26 C13 12.5(2)
O4 S1 C26 C32 -175.01(19)
N1 C7 C19 N2 -17.6(3)
N1 C7 C30 C59 0.8(4)
N1 C20 C51 C59 -0.7(4)
N2 S1 C26 C13 -107.5(2)
N2 S1 C26 C32 65.0(2)
C7 N1 C20 C51 1.3(4)
C7 C30 C59 C51 -0.2(4)
C13 C26 C32 C34 179.6(3)
C13 C26 C32 C47 0.7(4)
C13 C42 C52 C47 1.0(4)
C13 C42 C52 C65 -178.1(3)
C19 C7 C30 C59 -178.9(2)
C20 N1 C7 C19 178.4(2)
C20 N1 C7 C30 -1.4(4)
C20 C51 C59 C30 0.1(4)
C24 C13 C26 S1 -9.3(4)
C24 C13 C26 C32 178.3(3)
C24 C13 C42 C52 -179.1(3)
C26 S1 N2 Co1 -140.19(15)
C26 S1 N2 C19 54.4(2)
C26 C13 C42 C52 1.6(4)
C26 C32 C47 C52 2.0(4)
C30 C7 C19 N2 162.2(2)
C32 C47 C52 C42 -2.9(4)
C32 C47 C52 C65 176.2(3)
C34 C32 C47 C52 -176.9(3)
C42 C13 C26 S1 169.90(19)
C42 C13 C26 C32 -2.5(4)
